data_4024502
loop_
_publ_author_name
'Jing Sun'
'Li-Li Zhang'
'Er-Yan Xia'
'Chao-Guo Yan'

_publ_contact_author_address
;
      College of Chemistry & Chemical Engineering
      Yangzhou University
      Yangzhou 225002, 
      P.R. China
;
_publ_contact_author_email cgyan@yzu.edu.cn
_publ_contact_author_fax +86-514-7975590-8401
_publ_contact_author_name 'Chao Guo Yan'
_publ_contact_author_phone +86-514-7975531
_publ_section_title
;
Synthesis of Dihydrothiophenes or Spirocyclic Compounds by Domino Reactions
of 1,3-Thiazolidinedione
;
_journal_name_full 'Journal of Organic Chemistry'
_journal_page_first 3398
_journal_page_last 3401
_journal_paper_doi 10.1021/jo900215a
_journal_volume 74
_journal_year 2009
_chemical_formula_moiety 'C23 H13 Cl2 N5 O2 S, C4 H11 N, C3 H7 N O'
_chemical_formula_sum 'C30 H31 Cl2 N7 O3 S'
_chemical_formula_weight 640.58
_chemical_name_systematic
; 
 ? 
;
_space_group_IT_number 14
_symmetry_cell_setting monoclinic
_symmetry_space_group_name_Hall '-P 2ybc'
_symmetry_space_group_name_H-M 'P 1 21/c 1'
_atom_sites_solution_hydrogens geom
_atom_sites_solution_primary direct
_atom_sites_solution_secondary difmap
_audit_creation_method SHELXL-97
_cell_angle_alpha 90.00
_cell_angle_beta 111.936(9)
_cell_angle_gamma 90.00
_cell_formula_units_Z 8
_cell_length_a 23.222(16)
_cell_length_b 13.940(10)
_cell_length_c 21.503(15)
_cell_measurement_reflns_used 9875
_cell_measurement_temperature 296(2)
_cell_measurement_theta_max 27.599
_cell_measurement_theta_min 2.304
_cell_volume 6457(8)
_computing_cell_refinement 'Bruker SMART'
_computing_data_collection 'Bruker SMART'
_computing_data_reduction 'Bruker SAINT'
_computing_molecular_graphics 'Bruker SHELXTL'
_computing_publication_material 'Bruker SHELXTL'
_computing_structure_refinement 'SHELXL-97 (Sheldrick, 1997)'
_computing_structure_solution 'SHELXS-97 (Sheldrick, 1990)'
_diffrn_ambient_temperature 296(2)
_diffrn_measured_fraction_theta_full 0.998
_diffrn_measured_fraction_theta_max 0.998
_diffrn_radiation_monochromator graphite
_diffrn_radiation_source 'fine-focus sealed tube'
_diffrn_radiation_type MoK\a
_diffrn_radiation_wavelength 0.71073
_diffrn_reflns_av_R_equivalents 0.0612
_diffrn_reflns_av_sigmaI/netI 0.0565
_diffrn_reflns_limit_h_max 26
_diffrn_reflns_limit_h_min -27
_diffrn_reflns_limit_k_max 16
_diffrn_reflns_limit_k_min -15
_diffrn_reflns_limit_l_max 25
_diffrn_reflns_limit_l_min -25
_diffrn_reflns_number 44410
_diffrn_reflns_theta_full 25.10
_diffrn_reflns_theta_max 25.10
_diffrn_reflns_theta_min 1.74
_exptl_absorpt_coefficient_mu 0.308
_exptl_absorpt_correction_T_max 0.943
_exptl_absorpt_correction_T_min 0.929
_exptl_absorpt_correction_type multi-scan
_exptl_absorpt_process_details sadabs
_exptl_crystal_colour colours
_exptl_crystal_density_diffrn 1.318
_exptl_crystal_density_method 'not measured'
_exptl_crystal_F_000 2672
_exptl_crystal_size_max 0.24
_exptl_crystal_size_mid 0.22
_exptl_crystal_size_min 0.19
_refine_diff_density_max 1.076
_refine_diff_density_min -0.704
_refine_diff_density_rms 0.070
_refine_ls_extinction_method none
_refine_ls_goodness_of_fit_ref 1.087
_refine_ls_hydrogen_treatment constr
_refine_ls_matrix_type full
_refine_ls_number_parameters 783
_refine_ls_number_reflns 11477
_refine_ls_number_restraints 0
_refine_ls_restrained_S_all 1.087
_refine_ls_R_factor_all 0.0766
_refine_ls_R_factor_gt 0.0526
_refine_ls_shift/su_max 0.001
_refine_ls_shift/su_mean 0.000
_refine_ls_structure_factor_coef Fsqd
_refine_ls_weighting_details 'calc w=1/[\s^2^(Fo^2^)+(0.1026P)^2^+0.0000P] where P=(Fo^2^+2Fc^2^)/3'
_refine_ls_weighting_scheme calc
_refine_ls_wR_factor_gt 0.1547
_refine_ls_wR_factor_ref 0.1717
_reflns_number_gt 8322
_reflns_number_total 11477
_reflns_threshold_expression >2sigma(I)
_cod_data_source_file jo900215a_si_001_10.cif
_cod_data_source_block 7i
_cod_depositor_comments
;
The following automatic conversions were performed:
'_symmetry_cell_setting' value 'Monoclinic' changed to 'monoclinic'
according to '/home/saulius/struct/CIF-dictionaries/cif_core.dic'
dictionary named 'cif_core.dic' version 2.4.1 from 2010-06-29.

Automatic conversion script
Id: cif_fix_enum 1527 2010-12-29 10:47:43Z saulius 
;
_cod_original_sg_symbol_H-M 'P 21/c'
_cod_database_code 4024502

loop_
_symmetry_equiv_pos_as_xyz
'x, y, z'
'-x, y+1/2, -z+1/2'
'-x, -y, -z'
'x, -y-1/2, z-1/2'

loop_
_atom_site_label
_atom_site_type_symbol
_atom_site_fract_x
_atom_site_fract_y
_atom_site_fract_z
_atom_site_U_iso_or_equiv
_atom_site_adp_type
_atom_site_occupancy
_atom_site_symmetry_multiplicity
_atom_site_calc_flag
_atom_site_refinement_flags
_atom_site_disorder_assembly
_atom_site_disorder_group
C1 C 0.54831(11) -0.05239(19) 0.25629(12) 0.0240(6) Uani 1 1 d . . .
H1 H 0.5626 -0.1183 0.2555 0.029 Uiso 1 1 calc R . .
C2 C 0.54513(12) -0.03921(19) 0.32485(13) 0.0258(6) Uani 1 1 d . . .
C3 C 0.49798(12) -0.00178(19) 0.33968(13) 0.0266(6) Uani 1 1 d . . .
C4 C 0.43885(11) 0.03481(19) 0.28297(13) 0.0245(6) Uani 1 1 d . . .
C5 C 0.44589(11) 0.03980(18) 0.21284(12) 0.0226(6) Uani 1 1 d . . .
H5 H 0.4732 0.0947 0.2162 0.027 Uiso 1 1 calc R . .
C6 C 0.48156(12) -0.04816(18) 0.20123(13) 0.0231(6) Uani 1 1 d . . .
C7 C 0.48440(11) -0.03988(19) 0.13082(13) 0.0249(6) Uani 1 1 d . . .
C8 C 0.44941(12) -0.1937(2) 0.11930(14) 0.0309(6) Uani 1 1 d . . .
C9 C 0.59822(11) 0.01206(19) 0.24729(12) 0.0236(6) Uani 1 1 d . . .
C10 C 0.60486(12) 0.1088(2) 0.26606(14) 0.0303(6) Uani 1 1 d . . .
H10 H 0.5775 0.1363 0.2833 0.036 Uiso 1 1 calc R . .
C11 C 0.65199(12) 0.1647(2) 0.25925(15) 0.0343(7) Uani 1 1 d . . .
H11 H 0.6549 0.2297 0.2697 0.041 Uiso 1 1 calc R . .
C12 C 0.69412(12) 0.1221(2) 0.23682(15) 0.0342(7) Uani 1 1 d . . .
C13 C 0.68908(13) 0.0262(2) 0.21887(16) 0.0386(7) Uani 1 1 d . . .
H13 H 0.7177 -0.0018 0.2036 0.046 Uiso 1 1 calc R . .
C14 C 0.64080(12) -0.0276(2) 0.22395(14) 0.0309(6) Uani 1 1 d . . .
H14 H 0.6370 -0.0919 0.2114 0.037 Uiso 1 1 calc R . .
C15 C 0.38417(12) 0.06663(19) 0.15737(13) 0.0255(6) Uani 1 1 d . . .
C16 C 0.37542(13) 0.1599(2) 0.13284(14) 0.0315(6) Uani 1 1 d . . .
H16 H 0.4080 0.2034 0.1491 0.038 Uiso 1 1 calc R . .
C17 C 0.31947(13) 0.1901(2) 0.08473(15) 0.0375(7) Uani 1 1 d . . .
H17 H 0.3145 0.2531 0.0693 0.045 Uiso 1 1 calc R . .
C18 C 0.27164(13) 0.1252(2) 0.06041(14) 0.0374(7) Uani 1 1 d . . .
C19 C 0.27851(13) 0.0313(2) 0.08301(14) 0.0357(7) Uani 1 1 d . . .
H19 H 0.2457 -0.0117 0.0661 0.043 Uiso 1 1 calc R . .
C20 C 0.33448(12) 0.0017(2) 0.13100(14) 0.0316(6) Uani 1 1 d . . .
H20 H 0.3392 -0.0615 0.1459 0.038 Uiso 1 1 calc R . .
C21 C 0.59954(13) -0.0686(2) 0.38068(14) 0.0326(7) Uani 1 1 d . . .
C22 C 0.38670(13) -0.0292(2) 0.28162(14) 0.0301(6) Uani 1 1 d . . .
C23 C 0.42396(12) 0.1335(2) 0.29897(13) 0.0279(6) Uani 1 1 d . . .
C24 C 0.58649(18) 0.2233(3) 0.0825(2) 0.0744(13) Uani 1 1 d . . .
H24A H 0.5886 0.1693 0.1110 0.112 Uiso 1 1 calc R . .
H24B H 0.6081 0.2766 0.1094 0.112 Uiso 1 1 calc R . .
H24C H 0.6055 0.2069 0.0512 0.112 Uiso 1 1 calc R . .
C25 C 0.52036(18) 0.2498(2) 0.04529(18) 0.0546(10) Uani 1 1 d . . .
H25A H 0.5179 0.3002 0.0133 0.065 Uiso 1 1 calc R . .
H25B H 0.5025 0.2739 0.0764 0.065 Uiso 1 1 calc R . .
C26 C 0.41678(15) 0.1836(3) -0.02746(17) 0.0535(9) Uani 1 1 d . . .
H26A H 0.4111 0.2220 -0.0669 0.064 Uiso 1 1 calc R . .
H26B H 0.4010 0.2198 0.0013 0.064 Uiso 1 1 calc R . .
C27 C 0.38119(17) 0.0916(3) -0.04803(19) 0.0718(13) Uani 1 1 d . . .
H27A H 0.3971 0.0556 -0.0762 0.108 Uiso 1 1 calc R . .
H27B H 0.3381 0.1056 -0.0722 0.108 Uiso 1 1 calc R . .
H27C H 0.3856 0.0546 -0.0088 0.108 Uiso 1 1 calc R . .
C28 C 1.05346(11) -0.02221(18) 0.26220(12) 0.0208(5) Uani 1 1 d . . .
H28 H 1.0685 -0.0881 0.2629 0.025 Uiso 1 1 calc R . .
C29 C 1.05131(11) -0.00429(19) 0.33111(12) 0.0229(6) Uani 1 1 d . . .
C30 C 1.00420(11) 0.03230(18) 0.34628(12) 0.0207(5) Uani 1 1 d . . .
C31 C 0.94384(11) 0.06553(18) 0.28931(11) 0.0192(5) Uani 1 1 d . . .
C32 C 0.95127(11) 0.06909(18) 0.21952(11) 0.0203(5) Uani 1 1 d . . .
H32 H 0.9793 0.1231 0.2227 0.024 Uiso 1 1 calc R . .
C33 C 0.89041(11) 0.09516(19) 0.16250(12) 0.0228(6) Uani 1 1 d . . .
C34 C 0.88367(13) 0.1883(2) 0.13665(13) 0.0300(6) Uani 1 1 d . . .
H34 H 0.9162 0.2316 0.1540 0.036 Uiso 1 1 calc R . .
C35 C 0.82937(14) 0.2174(2) 0.08554(14) 0.0381(7) Uani 1 1 d . . .
H35 H 0.8255 0.2795 0.0687 0.046 Uiso 1 1 calc R . .
C36 C 0.78144(14) 0.1529(2) 0.06021(14) 0.0366(7) Uani 1 1 d . . .
C37 C 0.78650(13) 0.0601(2) 0.08475(14) 0.0351(7) Uani 1 1 d . . .
H37 H 0.7537 0.0172 0.0671 0.042 Uiso 1 1 calc R . .
C38 C 0.84062(12) 0.0319(2) 0.13572(13) 0.0289(6) Uani 1 1 d . . .
H38 H 0.8440 -0.0303 0.1525 0.035 Uiso 1 1 calc R . .
C39 C 1.10126(11) 0.04290(19) 0.24908(12) 0.0230(6) Uani 1 1 d . . .
C40 C 1.13651(12) 0.0049(2) 0.21507(13) 0.0299(6) Uani 1 1 d . . .
H40 H 1.1305 -0.0587 0.2009 0.036 Uiso 1 1 calc R . .
C41 C 1.18004(13) 0.0594(2) 0.20205(14) 0.0381(7) Uani 1 1 d . . .
H41 H 1.2032 0.0333 0.1790 0.046 Uiso 1 1 calc R . .
C42 C 1.18899(12) 0.1542(2) 0.22373(15) 0.0353(7) Uani 1 1 d . . .
C43 C 1.15548(12) 0.1932(2) 0.25846(14) 0.0327(7) Uani 1 1 d . . .
H43 H 1.1618 0.2566 0.2729 0.039 Uiso 1 1 calc R . .
C44 C 1.11203(12) 0.13696(19) 0.27189(13) 0.0268(6) Uani 1 1 d . . .
H44 H 1.0900 0.1625 0.2963 0.032 Uiso 1 1 calc R . .
C45 C 1.10652(13) -0.0295(2) 0.38601(13) 0.0321(7) Uani 1 1 d . . .
C46 C 0.92796(11) 0.1652(2) 0.30377(12) 0.0228(6) Uani 1 1 d . . .
C47 C 0.89157(12) 0.00345(18) 0.28913(12) 0.0224(6) Uani 1 1 d . . .
C2S C 0.25398(16) 0.5620(4) 0.0912(2) 0.0858(15) Uani 1 1 d . . .
H2S1 H 0.2662 0.5533 0.0536 0.129 Uiso 1 1 calc R . .
H2S2 H 0.2836 0.5312 0.1299 0.129 Uiso 1 1 calc R . .
H2S3 H 0.2524 0.6292 0.1000 0.129 Uiso 1 1 calc R . .
C3S C 0.14470(16) 0.5736(3) 0.06428(15) 0.0541(10) Uani 1 1 d . . .
H3S H 0.1518 0.6388 0.0728 0.065 Uiso 1 1 calc R . .
O1S O 0.08973(10) 0.5468(2) 0.04251(12) 0.0681(8) Uani 1 1 d . . .
C52 C 1.04003(18) 0.2893(2) 0.09784(16) 0.0548(10) Uani 1 1 d . . .
H52A H 1.0023 0.3260 0.0816 0.082 Uiso 1 1 calc R . .
H52B H 1.0744 0.3311 0.1200 0.082 Uiso 1 1 calc R . .
H52C H 1.0373 0.2417 0.1289 0.082 Uiso 1 1 calc R . .
C53 C 1.04949(17) 0.2405(2) 0.03960(15) 0.0455(8) Uani 1 1 d . . .
H53A H 1.0457 0.2877 0.0052 0.055 Uiso 1 1 calc R . .
H53B H 1.0912 0.2143 0.0547 0.055 Uiso 1 1 calc R . .
C54 C 0.93703(15) 0.1917(2) -0.02125(15) 0.0436(8) Uani 1 1 d . . .
H54A H 0.9315 0.2331 -0.0593 0.052 Uiso 1 1 calc R . .
H54B H 0.9259 0.2277 0.0112 0.052 Uiso 1 1 calc R . .
C55 C 0.89586(15) 0.1058(3) -0.04378(17) 0.0601(11) Uani 1 1 d . . .
H55A H 0.9084 0.0686 -0.0742 0.090 Uiso 1 1 calc R . .
H55B H 0.8536 0.1262 -0.0660 0.090 Uiso 1 1 calc R . .
H55C H 0.8992 0.0673 -0.0056 0.090 Uiso 1 1 calc R . .
Cl1 Cl 0.75549(4) 0.19011(6) 0.23170(5) 0.0574(3) Uani 1 1 d . . .
Cl2 Cl 0.20050(4) 0.16330(7) 0.00130(4) 0.0568(3) Uani 1 1 d . . .
Cl3 Cl 0.71239(4) 0.19000(7) -0.00359(4) 0.0597(3) Uani 1 1 d . . .
Cl4 Cl 1.24556(4) 0.22314(7) 0.20888(5) 0.0567(3) Uani 1 1 d . . .
N1 N 0.64275(12) -0.0919(2) 0.42551(13) 0.0490(7) Uani 1 1 d . . .
N2 N 0.34728(12) -0.0773(2) 0.28306(13) 0.0449(7) Uani 1 1 d . . .
N3 N 0.47100(10) -0.11904(16) 0.09339(11) 0.0289(5) Uani 1 1 d . . .
H3 H 0.4756 -0.1227 0.0556 0.035 Uiso 1 1 calc R . .
N4 N 0.49644(11) 0.00487(18) 0.40146(11) 0.0353(6) Uani 1 1 d . . .
H4A H 0.5272 -0.0157 0.4356 0.042 Uiso 1 1 calc R . .
H4B H 0.4647 0.0297 0.4068 0.042 Uiso 1 1 calc R . .
N5 N 0.48437(11) 0.16384(17) 0.00901(11) 0.0336(6) Uani 1 1 d . . .
H5A H 0.4884 0.1169 0.0391 0.040 Uiso 1 1 d R . .
N6 N 0.41229(11) 0.20999(18) 0.31042(12) 0.0375(6) Uani 1 1 d . . .
N7 N 1.15179(13) -0.0492(2) 0.42979(12) 0.0542(8) Uani 1 1 d . . .
N8 N 1.00495(10) 0.04318(16) 0.40887(10) 0.0256(5) Uani 1 1 d . . .
H8A H 1.0371 0.0263 0.4428 0.031 Uiso 1 1 calc R . .
H8B H 0.9732 0.0670 0.4148 0.031 Uiso 1 1 calc R . .
N9 N 0.91383(10) 0.24117(17) 0.31220(11) 0.0321(6) Uani 1 1 d . . .
N10 N 0.85093(10) -0.04264(17) 0.29012(11) 0.0307(5) Uani 1 1 d . . .
N1S N 0.19311(12) 0.5198(2) 0.07635(12) 0.0444(7) Uani 1 1 d . . .
N12 N 1.00326(11) 0.16069(16) 0.00968(10) 0.0283(5) Uani 1 1 d . . .
H12A H 1.0066 0.1181 0.0423 0.034 Uiso 1 1 d R . .
O1 O 0.50012(8) 0.03850(14) 0.11424(9) 0.0302(4) Uani 1 1 d . . .
O2 O 0.43317(10) -0.27282(15) 0.09487(10) 0.0420(5) Uani 1 1 d . . .
S2 S 0.95035(3) -0.13624(5) 0.21338(3) 0.02314(17) Uani 1 1 d . . .
S1 S 0.44523(3) -0.16462(5) 0.20016(4) 0.02882(18) Uani 1 1 d . . .
O4 O 1.00262(8) 0.05796(13) 0.11812(8) 0.0263(4) Uani 1 1 d . . .
O3 O 0.93011(9) -0.24885(13) 0.10821(9) 0.0325(5) Uani 1 1 d . . .
N11 N 0.96848(9) -0.09837(15) 0.10099(10) 0.0231(5) Uani 1 1 d . . .
H11A H 0.9697 -0.1044 0.0617 0.028 Uiso 1 1 calc R . .
C58 C 0.94854(11) -0.16976(19) 0.13084(12) 0.0235(6) Uani 1 1 d . . .
C57 C 0.98609(11) -0.01789(18) 0.13705(12) 0.0209(5) Uani 1 1 d . . .
C56 C 0.98595(11) -0.02076(17) 0.20903(12) 0.0191(5) Uani 1 1 d . . .
C1S C 0.1882(3) 0.4177(3) 0.0643(3) 0.0983(17) Uani 1 1 d . . .
H1S1 H 0.1463 0.3975 0.0548 0.147 Uiso 1 1 calc R . .
H1S2 H 0.2156 0.3847 0.1033 0.147 Uiso 1 1 calc R . .
H1S3 H 0.1995 0.4031 0.0267 0.147 Uiso 1 1 calc R . .
O2S O 0.41446(11) 0.0525(2) 0.46731(12) 0.0621(8) Uani 1 1 d . . .
N2S N 0.31720(12) -0.0065(2) 0.41444(14) 0.0538(8) Uani 1 1 d . . .
C6S C 0.3745(2) -0.0175(4) 0.4535(2) 0.0730(13) Uani 1 1 d . . .
H6S H 0.3878 -0.0774 0.4724 0.088 Uiso 1 1 calc R . .
C5S C 0.2761(2) -0.0921(4) 0.3924(3) 0.0968(17) Uani 1 1 d . . .
H5S1 H 0.2691 -0.1061 0.3464 0.145 Uiso 1 1 calc R . .
H5S2 H 0.2372 -0.0793 0.3967 0.145 Uiso 1 1 calc R . .
H5S3 H 0.2957 -0.1462 0.4198 0.145 Uiso 1 1 calc R . .
C4S C 0.2898(3) 0.0803(4) 0.3848(3) 0.123(2) Uani 1 1 d . . .
H4S1 H 0.3178 0.1323 0.4045 0.184 Uiso 1 1 calc R . .
H4S2 H 0.2519 0.0899 0.3920 0.184 Uiso 1 1 calc R . .
H4S3 H 0.2812 0.0780 0.3375 0.184 Uiso 1 1 calc R . .

loop_
_atom_site_aniso_label
_atom_site_aniso_U_11
_atom_site_aniso_U_22
_atom_site_aniso_U_33
_atom_site_aniso_U_23
_atom_site_aniso_U_13
_atom_site_aniso_U_12
C1 0.0215(13) 0.0261(14) 0.0254(13) 0.0008(11) 0.0097(11) 0.0023(11)
C2 0.0225(13) 0.0290(15) 0.0265(14) 0.0023(11) 0.0099(11) 0.0010(11)
C3 0.0249(14) 0.0308(15) 0.0254(14) 0.0015(11) 0.0110(11) -0.0039(11)
C4 0.0201(13) 0.0297(14) 0.0256(14) -0.0007(11) 0.0109(11) -0.0002(11)
C5 0.0189(13) 0.0241(14) 0.0268(14) 0.0012(11) 0.0107(11) -0.0012(10)
C6 0.0249(14) 0.0231(13) 0.0252(13) 0.0010(11) 0.0139(11) -0.0039(11)
C7 0.0165(13) 0.0340(16) 0.0254(14) 0.0018(12) 0.0093(11) -0.0003(11)
C8 0.0256(14) 0.0353(17) 0.0310(15) -0.0040(13) 0.0099(12) 0.0012(12)
C9 0.0174(13) 0.0308(15) 0.0232(13) 0.0021(11) 0.0084(10) 0.0026(11)
C10 0.0196(13) 0.0298(15) 0.0440(17) -0.0011(13) 0.0149(12) 0.0036(11)
C11 0.0213(14) 0.0287(15) 0.0538(19) 0.0004(13) 0.0151(13) 0.0002(12)
C12 0.0195(14) 0.0389(17) 0.0456(17) 0.0021(14) 0.0137(12) -0.0045(12)
C13 0.0276(15) 0.0485(19) 0.0473(18) -0.0080(15) 0.0226(14) -0.0010(14)
C14 0.0258(14) 0.0356(16) 0.0340(15) -0.0072(13) 0.0141(12) -0.0014(12)
C15 0.0228(14) 0.0310(15) 0.0251(13) -0.0017(11) 0.0116(11) 0.0001(11)
C16 0.0275(15) 0.0337(16) 0.0336(15) 0.0009(12) 0.0117(12) 0.0017(12)
C17 0.0359(17) 0.0352(17) 0.0371(16) 0.0019(13) 0.0088(14) 0.0086(13)
C18 0.0284(16) 0.0464(19) 0.0318(15) -0.0070(14) 0.0048(12) 0.0127(14)
C19 0.0258(15) 0.0412(18) 0.0357(16) -0.0133(13) 0.0065(12) -0.0023(13)
C20 0.0284(15) 0.0330(16) 0.0337(15) -0.0024(12) 0.0121(12) -0.0006(12)
C21 0.0344(16) 0.0392(17) 0.0275(15) 0.0017(13) 0.0153(13) 0.0045(13)
C22 0.0291(15) 0.0359(16) 0.0293(15) -0.0020(12) 0.0154(12) -0.0003(13)
C23 0.0206(14) 0.0385(17) 0.0259(14) -0.0006(12) 0.0102(11) -0.0003(12)
C24 0.073(3) 0.081(3) 0.057(2) -0.002(2) 0.010(2) -0.035(2)
C25 0.080(3) 0.0401(19) 0.050(2) -0.0106(16) 0.0311(19) -0.0179(18)
C26 0.047(2) 0.075(3) 0.0440(19) 0.0156(18) 0.0230(16) 0.0122(19)
C27 0.049(2) 0.117(4) 0.046(2) -0.006(2) 0.0147(18) -0.016(2)
C28 0.0198(13) 0.0249(13) 0.0187(12) 0.0028(10) 0.0085(10) 0.0041(10)
C29 0.0217(13) 0.0303(15) 0.0170(12) 0.0032(10) 0.0075(10) 0.0028(11)
C30 0.0233(13) 0.0225(13) 0.0170(12) -0.0002(10) 0.0085(10) -0.0030(10)
C31 0.0182(12) 0.0249(13) 0.0159(12) -0.0008(10) 0.0082(10) 0.0000(10)
C32 0.0219(13) 0.0225(13) 0.0178(12) 0.0000(10) 0.0090(10) -0.0002(10)
C33 0.0243(13) 0.0305(14) 0.0152(12) 0.0007(10) 0.0093(10) 0.0046(11)
C34 0.0324(16) 0.0285(15) 0.0257(14) -0.0018(12) 0.0071(12) 0.0045(12)
C35 0.0422(18) 0.0322(16) 0.0346(16) 0.0035(13) 0.0085(14) 0.0134(14)
C36 0.0326(16) 0.0436(18) 0.0257(15) -0.0044(13) 0.0018(12) 0.0160(14)
C37 0.0258(15) 0.0444(18) 0.0298(15) -0.0071(13) 0.0043(12) 0.0027(13)
C38 0.0282(15) 0.0332(16) 0.0230(14) -0.0020(11) 0.0071(11) -0.0007(12)
C39 0.0162(12) 0.0346(15) 0.0165(12) 0.0029(11) 0.0041(10) 0.0021(11)
C40 0.0262(14) 0.0397(17) 0.0263(14) -0.0081(12) 0.0129(12) -0.0020(12)
C41 0.0329(16) 0.055(2) 0.0335(16) -0.0095(14) 0.0201(13) -0.0031(14)
C42 0.0202(14) 0.0495(19) 0.0377(16) 0.0057(14) 0.0128(12) -0.0044(13)
C43 0.0250(14) 0.0341(16) 0.0384(16) 0.0016(13) 0.0112(12) 0.0001(12)
C44 0.0226(14) 0.0309(15) 0.0275(14) 0.0026(12) 0.0101(11) 0.0061(11)
C45 0.0333(16) 0.0470(18) 0.0177(13) 0.0019(12) 0.0114(12) 0.0139(13)
C46 0.0163(13) 0.0330(16) 0.0193(13) -0.0022(11) 0.0070(10) -0.0015(11)
C47 0.0237(14) 0.0270(14) 0.0168(12) -0.0004(10) 0.0078(10) 0.0018(11)
C2S 0.034(2) 0.151(5) 0.056(3) -0.011(3) -0.0016(18) 0.005(3)
C3S 0.050(2) 0.083(3) 0.0311(17) -0.0060(17) 0.0170(16) 0.008(2)
O1S 0.0282(13) 0.143(3) 0.0414(14) -0.0134(15) 0.0220(11) -0.0073(15)
C52 0.080(3) 0.044(2) 0.0402(19) -0.0168(16) 0.0216(18) -0.0124(18)
C53 0.071(2) 0.0348(17) 0.0349(17) -0.0069(14) 0.0253(16) -0.0171(16)
C54 0.0489(19) 0.054(2) 0.0278(15) 0.0074(14) 0.0148(14) 0.0172(16)
C55 0.0337(19) 0.102(3) 0.0402(19) -0.010(2) 0.0087(15) -0.008(2)
Cl1 0.0346(5) 0.0507(5) 0.0986(7) -0.0006(5) 0.0383(5) -0.0107(4)
Cl2 0.0361(5) 0.0613(6) 0.0524(5) -0.0112(4) -0.0072(4) 0.0192(4)
Cl3 0.0465(5) 0.0592(6) 0.0449(5) -0.0103(4) -0.0157(4) 0.0238(4)
Cl4 0.0424(5) 0.0653(6) 0.0748(6) 0.0052(5) 0.0362(5) -0.0129(4)
N1 0.0401(16) 0.067(2) 0.0358(15) 0.0019(14) 0.0090(13) 0.0210(14)
N2 0.0403(15) 0.0547(18) 0.0476(16) -0.0053(13) 0.0255(13) -0.0139(14)
N3 0.0306(13) 0.0369(14) 0.0229(11) -0.0039(10) 0.0143(10) -0.0017(10)
N4 0.0330(13) 0.0521(16) 0.0251(12) 0.0059(11) 0.0156(10) 0.0092(12)
N5 0.0400(14) 0.0346(14) 0.0279(12) 0.0026(10) 0.0146(11) -0.0065(11)
N6 0.0338(14) 0.0382(15) 0.0398(14) -0.0064(12) 0.0128(11) 0.0056(11)
N7 0.0453(17) 0.093(2) 0.0225(13) 0.0028(14) 0.0100(13) 0.0328(16)
N8 0.0244(11) 0.0384(13) 0.0156(11) -0.0001(9) 0.0096(9) 0.0044(10)
N9 0.0286(13) 0.0321(14) 0.0350(13) -0.0075(11) 0.0112(10) 0.0015(11)
N10 0.0258(12) 0.0377(14) 0.0312(13) 0.0001(10) 0.0137(10) -0.0016(11)
N1S 0.0384(15) 0.068(2) 0.0268(13) 0.0094(13) 0.0120(11) 0.0135(14)
N12 0.0399(14) 0.0257(12) 0.0198(11) 0.0038(9) 0.0118(10) -0.0002(10)
O1 0.0307(10) 0.0356(11) 0.0280(10) 0.0040(8) 0.0151(8) -0.0070(9)
O2 0.0471(13) 0.0326(12) 0.0432(12) -0.0105(10) 0.0136(10) -0.0081(10)
S2 0.0290(4) 0.0231(3) 0.0219(3) -0.0002(3) 0.0147(3) -0.0024(3)
S1 0.0305(4) 0.0260(4) 0.0361(4) 0.0009(3) 0.0195(3) -0.0045(3)
O4 0.0304(10) 0.0298(10) 0.0202(9) 0.0048(8) 0.0113(8) -0.0021(8)
O3 0.0402(12) 0.0286(11) 0.0284(10) -0.0075(8) 0.0124(9) -0.0044(9)
N11 0.0257(12) 0.0299(12) 0.0154(10) -0.0026(9) 0.0097(9) 0.0014(9)
C58 0.0192(13) 0.0305(15) 0.0217(13) 0.0003(11) 0.0090(10) 0.0033(11)
C57 0.0195(13) 0.0277(14) 0.0164(12) 0.0030(10) 0.0078(10) 0.0058(11)
C56 0.0193(12) 0.0234(13) 0.0169(12) 0.0007(10) 0.0097(10) 0.0000(10)
C1S 0.132(5) 0.067(3) 0.097(4) 0.025(3) 0.045(3) 0.015(3)
O2S 0.0338(13) 0.113(2) 0.0436(14) -0.0138(14) 0.0190(11) -0.0044(14)
N2S 0.0311(15) 0.088(2) 0.0423(16) 0.0082(15) 0.0138(13) 0.0008(15)
C6S 0.067(3) 0.104(4) 0.058(3) 0.000(2) 0.034(2) 0.032(3)
C5S 0.084(3) 0.106(4) 0.125(4) -0.014(3) 0.067(3) -0.026(3)
C4S 0.139(5) 0.079(4) 0.099(4) 0.021(3) -0.015(4) 0.017(4)

loop_
_atom_type_symbol
_atom_type_description
_atom_type_scat_dispersion_real
_atom_type_scat_dispersion_imag
_atom_type_scat_source
C C 0.0033 0.0016 'International Tables Vol C Tables 4.2.6.8 and 6.1.1.4'
H H 0.0000 0.0000 'International Tables Vol C Tables 4.2.6.8 and 6.1.1.4'
N N 0.0061 0.0033 'International Tables Vol C Tables 4.2.6.8 and 6.1.1.4'
O O 0.0106 0.0060 'International Tables Vol C Tables 4.2.6.8 and 6.1.1.4'
S S 0.1246 0.1234 'International Tables Vol C Tables 4.2.6.8 and 6.1.1.4'
Cl Cl 0.1484 0.1585 'International Tables Vol C Tables 4.2.6.8 and 6.1.1.4'

loop_
_geom_angle_atom_site_label_1
_geom_angle_atom_site_label_2
_geom_angle_atom_site_label_3
_geom_angle
_geom_angle_site_symmetry_1
_geom_angle_site_symmetry_3
_geom_angle_publ_flag
C2 C1 C9 111.4(2) . . ?
C2 C1 C6 109.8(2) . . ?
C9 C1 C6 117.7(2) . . ?
C2 C1 H1 105.7 . . ?
C9 C1 H1 105.7 . . ?
C6 C1 H1 105.7 . . ?
C3 C2 C21 116.6(2) . . ?
C3 C2 C1 127.9(2) . . ?
C21 C2 C1 115.5(2) . . ?
N4 C3 C2 125.5(2) . . ?
N4 C3 C4 114.4(2) . . ?
C2 C3 C4 120.0(2) . . ?
C23 C4 C22 107.4(2) . . ?
C23 C4 C3 109.7(2) . . ?
C22 C4 C3 107.0(2) . . ?
C23 C4 C5 107.2(2) . . ?
C22 C4 C5 112.3(2) . . ?
C3 C4 C5 113.0(2) . . ?
C15 C5 C6 118.0(2) . . ?
C15 C5 C4 110.8(2) . . ?
C6 C5 C4 111.8(2) . . ?
C15 C5 H5 105.0 . . ?
C6 C5 H5 105.0 . . ?
C4 C5 H5 105.0 . . ?
C7 C6 C5 108.6(2) . . ?
C7 C6 C1 110.6(2) . . ?
C5 C6 C1 110.3(2) . . ?
C7 C6 S1 104.06(17) . . ?
C5 C6 S1 115.65(18) . . ?
C1 C6 S1 107.41(17) . . ?
O1 C7 N3 125.5(2) . . ?
O1 C7 C6 118.1(2) . . ?
N3 C7 C6 116.4(2) . . ?
O2 C8 N3 128.1(3) . . ?
O2 C8 S1 119.6(2) . . ?
N3 C8 S1 112.3(2) . . ?
C14 C9 C10 118.3(2) . . ?
C14 C9 C1 119.2(2) . . ?
C10 C9 C1 122.3(2) . . ?
C11 C10 C9 120.9(3) . . ?
C11 C10 H10 119.5 . . ?
C9 C10 H10 119.5 . . ?
C12 C11 C10 119.0(3) . . ?
C12 C11 H11 120.5 . . ?
C10 C11 H11 120.5 . . ?
C11 C12 C13 121.1(3) . . ?
C11 C12 Cl1 119.4(2) . . ?
C13 C12 Cl1 119.5(2) . . ?
C12 C13 C14 119.2(3) . . ?
C12 C13 H13 120.4 . . ?
C14 C13 H13 120.4 . . ?
C9 C14 C13 121.4(3) . . ?
C9 C14 H14 119.3 . . ?
C13 C14 H14 119.3 . . ?
C16 C15 C20 117.8(2) . . ?
C16 C15 C5 119.1(2) . . ?
C20 C15 C5 123.0(2) . . ?
C15 C16 C17 122.0(3) . . ?
C15 C16 H16 119.0 . . ?
C17 C16 H16 119.0 . . ?
C18 C17 C16 118.7(3) . . ?
C18 C17 H17 120.6 . . ?
C16 C17 H17 120.6 . . ?
C17 C18 C19 121.2(3) . . ?
C17 C18 Cl2 119.1(2) . . ?
C19 C18 Cl2 119.7(2) . . ?
C20 C19 C18 119.7(3) . . ?
C20 C19 H19 120.1 . . ?
C18 C19 H19 120.1 . . ?
C19 C20 C15 120.5(3) . . ?
C19 C20 H20 119.7 . . ?
C15 C20 H20 119.7 . . ?
N1 C21 C2 179.5(3) . . ?
N2 C22 C4 177.4(3) . . ?
N6 C23 C4 179.1(3) . . ?
C25 C24 H24A 109.5 . . ?
C25 C24 H24B 109.5 . . ?
H24A C24 H24B 109.5 . . ?
C25 C24 H24C 109.5 . . ?
H24A C24 H24C 109.5 . . ?
H24B C24 H24C 109.5 . . ?
C24 C25 N5 110.1(3) . . ?
C24 C25 H25A 109.6 . . ?
N5 C25 H25A 109.6 . . ?
C24 C25 H25B 109.6 . . ?
N5 C25 H25B 109.6 . . ?
H25A C25 H25B 108.2 . . ?
N5 C26 C27 110.6(3) . . ?
N5 C26 H26A 109.5 . . ?
C27 C26 H26A 109.5 . . ?
N5 C26 H26B 109.5 . . ?
C27 C26 H26B 109.5 . . ?
H26A C26 H26B 108.1 . . ?
C26 C27 H27A 109.5 . . ?
C26 C27 H27B 109.5 . . ?
H27A C27 H27B 109.5 . . ?
C26 C27 H27C 109.5 . . ?
H27A C27 H27C 109.5 . . ?
H27B C27 H27C 109.5 . . ?
C29 C28 C39 111.7(2) . . ?
C29 C28 C56 108.8(2) . . ?
C39 C28 C56 117.0(2) . . ?
C29 C28 H28 106.2 . . ?
C39 C28 H28 106.2 . . ?
C56 C28 H28 106.2 . . ?
C30 C29 C45 116.8(2) . . ?
C30 C29 C28 128.3(2) . . ?
C45 C29 C28 114.8(2) . . ?
N8 C30 C29 125.0(2) . . ?
N8 C30 C31 115.2(2) . . ?
C29 C30 C31 119.8(2) . . ?
C47 C31 C46 106.0(2) . . ?
C47 C31 C30 108.9(2) . . ?
C46 C31 C30 109.46(19) . . ?
C47 C31 C32 113.29(19) . . ?
C46 C31 C32 106.9(2) . . ?
C30 C31 C32 111.99(19) . . ?
C33 C32 C56 116.7(2) . . ?
C33 C32 C31 112.0(2) . . ?
C56 C32 C31 111.17(19) . . ?
C33 C32 H32 105.3 . . ?
C56 C32 H32 105.3 . . ?
C31 C32 H32 105.3 . . ?
C34 C33 C38 118.1(2) . . ?
C34 C33 C32 118.2(2) . . ?
C38 C33 C32 123.7(2) . . ?
C35 C34 C33 121.3(3) . . ?
C35 C34 H34 119.3 . . ?
C33 C34 H34 119.3 . . ?
C36 C35 C34 118.9(3) . . ?
C36 C35 H35 120.5 . . ?
C34 C35 H35 120.5 . . ?
C35 C36 C37 121.3(3) . . ?
C35 C36 Cl3 119.0(2) . . ?
C37 C36 Cl3 119.7(2) . . ?
C38 C37 C36 119.4(3) . . ?
C38 C37 H37 120.3 . . ?
C36 C37 H37 120.3 . . ?
C37 C38 C33 121.0(3) . . ?
C37 C38 H38 119.5 . . ?
C33 C38 H38 119.5 . . ?
C44 C39 C40 118.8(2) . . ?
C44 C39 C28 122.6(2) . . ?
C40 C39 C28 118.6(2) . . ?
C41 C40 C39 121.2(3) . . ?
C41 C40 H40 119.4 . . ?
C39 C40 H40 119.4 . . ?
C40 C41 C42 119.1(3) . . ?
C40 C41 H41 120.4 . . ?
C42 C41 H41 120.4 . . ?
C43 C42 C41 120.8(3) . . ?
C43 C42 Cl4 119.9(2) . . ?
C41 C42 Cl4 119.2(2) . . ?
C42 C43 C44 119.5(3) . . ?
C42 C43 H43 120.3 . . ?
C44 C43 H43 120.3 . . ?
C39 C44 C43 120.5(3) . . ?
C39 C44 H44 119.8 . . ?
C43 C44 H44 119.8 . . ?
N7 C45 C29 178.8(3) . . ?
N9 C46 C31 177.1(3) . . ?
N10 C47 C31 178.1(3) . . ?
N1S C2S H2S1 109.5 . . ?
N1S C2S H2S2 109.5 . . ?
H2S1 C2S H2S2 109.5 . . ?
N1S C2S H2S3 109.5 . . ?
H2S1 C2S H2S3 109.5 . . ?
H2S2 C2S H2S3 109.5 . . ?
O1S C3S N1S 126.5(4) . . ?
O1S C3S H3S 116.7 . . ?
N1S C3S H3S 116.7 . . ?
C53 C52 H52A 109.5 . . ?
C53 C52 H52B 109.5 . . ?
H52A C52 H52B 109.5 . . ?
C53 C52 H52C 109.5 . . ?
H52A C52 H52C 109.5 . . ?
H52B C52 H52C 109.5 . . ?
N12 C53 C52 112.5(3) . . ?
N12 C53 H53A 109.1 . . ?
C52 C53 H53A 109.1 . . ?
N12 C53 H53B 109.1 . . ?
C52 C53 H53B 109.1 . . ?
H53A C53 H53B 107.8 . . ?
N12 C54 C55 109.9(3) . . ?
N12 C54 H54A 109.7 . . ?
C55 C54 H54A 109.7 . . ?
N12 C54 H54B 109.7 . . ?
C55 C54 H54B 109.7 . . ?
H54A C54 H54B 108.2 . . ?
C54 C55 H55A 109.5 . . ?
C54 C55 H55B 109.5 . . ?
H55A C55 H55B 109.5 . . ?
C54 C55 H55C 109.5 . . ?
H55A C55 H55C 109.5 . . ?
H55B C55 H55C 109.5 . . ?
C7 N3 C8 115.1(2) . . ?
C7 N3 H3 122.4 . . ?
C8 N3 H3 122.4 . . ?
C3 N4 H4A 120.0 . . ?
C3 N4 H4B 120.0 . . ?
H4A N4 H4B 120.0 . . ?
C26 N5 C25 113.4(3) . . ?
C26 N5 H5A 108.5 . . ?
C25 N5 H5A 108.6 . . ?
C30 N8 H8A 120.0 . . ?
C30 N8 H8B 120.0 . . ?
H8A N8 H8B 120.0 . . ?
C3S N1S C1S 122.1(4) . . ?
C3S N1S C2S 120.7(4) . . ?
C1S N1S C2S 116.3(4) . . ?
C54 N12 C53 115.2(2) . . ?
C54 N12 H12A 108.2 . . ?
C53 N12 H12A 108.3 . . ?
C58 S2 C56 91.28(12) . . ?
C8 S1 C6 91.20(13) . . ?
C57 N11 C58 115.2(2) . . ?
C57 N11 H11A 122.4 . . ?
C58 N11 H11A 122.4 . . ?
O3 C58 N11 127.4(2) . . ?
O3 C58 S2 119.9(2) . . ?
N11 C58 S2 112.67(19) . . ?
O4 C57 N11 126.0(2) . . ?
O4 C57 C56 117.7(2) . . ?
N11 C57 C56 116.3(2) . . ?
C57 C56 C32 108.64(19) . . ?
C57 C56 C28 110.88(19) . . ?
C32 C56 C28 109.80(19) . . ?
C57 C56 S2 104.10(16) . . ?
C32 C56 S2 115.76(17) . . ?
C28 C56 S2 107.54(16) . . ?
N1S C1S H1S1 109.5 . . ?
N1S C1S H1S2 109.5 . . ?
H1S1 C1S H1S2 109.5 . . ?
N1S C1S H1S3 109.5 . . ?
H1S1 C1S H1S3 109.5 . . ?
H1S2 C1S H1S3 109.5 . . ?
C6S N2S C4S 125.4(4) . . ?
C6S N2S C5S 119.6(4) . . ?
C4S N2S C5S 114.7(4) . . ?
N2S C6S O2S 122.2(4) . . ?
N2S C6S H6S 118.9 . . ?
O2S C6S H6S 118.9 . . ?
N2S C5S H5S1 109.5 . . ?
N2S C5S H5S2 109.5 . . ?
H5S1 C5S H5S2 109.5 . . ?
N2S C5S H5S3 109.5 . . ?
H5S1 C5S H5S3 109.5 . . ?
H5S2 C5S H5S3 109.5 . . ?
N2S C4S H4S1 109.5 . . ?
N2S C4S H4S2 109.5 . . ?
H4S1 C4S H4S2 109.5 . . ?
N2S C4S H4S3 109.5 . . ?
H4S1 C4S H4S3 109.5 . . ?
H4S2 C4S H4S3 109.5 . . ?

loop_
_geom_bond_atom_site_label_1
_geom_bond_atom_site_label_2
_geom_bond_distance
_geom_bond_site_symmetry_2
_geom_bond_publ_flag
C1 C2 1.514(4) . ?
C1 C9 1.535(4) . ?
C1 C6 1.561(3) . ?
C1 H1 0.9800 . ?
C2 C3 1.354(4) . ?
C2 C21 1.440(4) . ?
C3 N4 1.345(3) . ?
C3 C4 1.543(4) . ?
C4 C23 1.490(4) . ?
C4 C22 1.496(4) . ?
C4 C5 1.578(4) . ?
C5 C15 1.530(3) . ?
C5 C6 1.551(4) . ?
C5 H5 0.9800 . ?
C6 C7 1.544(4) . ?
C6 S1 1.826(3) . ?
C7 O1 1.246(3) . ?
C7 N3 1.332(3) . ?
C8 O2 1.219(3) . ?
C8 N3 1.362(4) . ?
C8 S1 1.823(3) . ?
C9 C14 1.381(4) . ?
C9 C10 1.400(4) . ?
C10 C11 1.395(4) . ?
C10 H10 0.9300 . ?
C11 C12 1.377(4) . ?
C11 H11 0.9300 . ?
C12 C13 1.384(4) . ?
C12 Cl1 1.749(3) . ?
C13 C14 1.387(4) . ?
C13 H13 0.9300 . ?
C14 H14 0.9300 . ?
C15 C16 1.390(4) . ?
C15 C20 1.408(4) . ?
C16 C17 1.390(4) . ?
C16 H16 0.9300 . ?
C17 C18 1.376(4) . ?
C17 H17 0.9300 . ?
C18 C19 1.385(4) . ?
C18 Cl2 1.749(3) . ?
C19 C20 1.386(4) . ?
C19 H19 0.9300 . ?
C20 H20 0.9300 . ?
C21 N1 1.148(4) . ?
C22 N2 1.144(4) . ?
C23 N6 1.149(4) . ?
C24 C25 1.489(5) . ?
C24 H24A 0.9600 . ?
C24 H24B 0.9600 . ?
C24 H24C 0.9600 . ?
C25 N5 1.502(4) . ?
C25 H25A 0.9700 . ?
C25 H25B 0.9700 . ?
C26 N5 1.495(4) . ?
C26 C27 1.501(5) . ?
C26 H26A 0.9700 . ?
C26 H26B 0.9700 . ?
C27 H27A 0.9600 . ?
C27 H27B 0.9600 . ?
C27 H27C 0.9600 . ?
C28 C29 1.522(3) . ?
C28 C39 1.539(4) . ?
C28 C56 1.558(3) . ?
C28 H28 0.9800 . ?
C29 C30 1.353(4) . ?
C29 C45 1.425(4) . ?
C30 N8 1.348(3) . ?
C30 C31 1.548(3) . ?
C31 C47 1.490(4) . ?
C31 C46 1.500(4) . ?
C31 C32 1.574(3) . ?
C32 C33 1.529(3) . ?
C32 C56 1.551(3) . ?
C32 H32 0.9800 . ?
C33 C34 1.397(4) . ?
C33 C38 1.396(4) . ?
C34 C35 1.388(4) . ?
C34 H34 0.9300 . ?
C35 C36 1.375(4) . ?
C35 H35 0.9300 . ?
C36 C37 1.386(4) . ?
C36 Cl3 1.754(3) . ?
C37 C38 1.381(4) . ?
C37 H37 0.9300 . ?
C38 H38 0.9300 . ?
C39 C44 1.389(4) . ?
C39 C40 1.390(4) . ?
C40 C41 1.375(4) . ?
C40 H40 0.9300 . ?
C41 C42 1.391(4) . ?
C41 H41 0.9300 . ?
C42 C43 1.375(4) . ?
C42 Cl4 1.750(3) . ?
C43 C44 1.390(4) . ?
C43 H43 0.9300 . ?
C44 H44 0.9300 . ?
C45 N7 1.152(4) . ?
C46 N9 1.143(3) . ?
C47 N10 1.148(3) . ?
C2S N1S 1.452(5) . ?
C2S H2S1 0.9600 . ?
C2S H2S2 0.9600 . ?
C2S H2S3 0.9600 . ?
C3S O1S 1.242(4) . ?
C3S N1S 1.294(4) . ?
C3S H3S 0.9300 . ?
C52 C53 1.512(4) . ?
C52 H52A 0.9600 . ?
C52 H52B 0.9600 . ?
C52 H52C 0.9600 . ?
C53 N12 1.512(4) . ?
C53 H53A 0.9700 . ?
C53 H53B 0.9700 . ?
C54 N12 1.494(4) . ?
C54 C55 1.496(5) . ?
C54 H54A 0.9700 . ?
C54 H54B 0.9700 . ?
C55 H55A 0.9600 . ?
C55 H55B 0.9600 . ?
C55 H55C 0.9600 . ?
N3 H3 0.8600 . ?
N4 H4A 0.8600 . ?
N4 H4B 0.8600 . ?
N5 H5A 0.9000 . ?
N8 H8A 0.8600 . ?
N8 H8B 0.8600 . ?
N1S C1S 1.444(5) . ?
N12 H12A 0.9000 . ?
S2 C58 1.821(3) . ?
S2 C56 1.828(3) . ?
O4 C57 1.244(3) . ?
O3 C58 1.216(3) . ?
N11 C57 1.338(3) . ?
N11 C58 1.356(3) . ?
N11 H11A 0.8600 . ?
C57 C56 1.549(3) . ?
C1S H1S1 0.9600 . ?
C1S H1S2 0.9600 . ?
C1S H1S3 0.9600 . ?
O2S C6S 1.301(5) . ?
N2S C6S 1.291(5) . ?
N2S C4S 1.404(5) . ?
N2S C5S 1.491(5) . ?
C6S H6S 0.9300 . ?
C5S H5S1 0.9600 . ?
C5S H5S2 0.9600 . ?
C5S H5S3 0.9600 . ?
C4S H4S1 0.9600 . ?
C4S H4S2 0.9600 . ?
C4S H4S3 0.9600 . ?
